data_4031408
loop_
_publ_author_name
'Broadhurst, P.V.'
'Lewis, J.'
'Johnson, B.F.G.'
'Raithby, P.R.'

_publ_section_title
;
 Reactions of C S2 with metal cluster carbonyls of the iron triad:
 Reaction of Os6 (C O)18 and X-ray crystal structure of Os4 (C O)12 (C S)
 S
;
_journal_name_full
;
Journal of the Chemical Society. Dalton Transactions, Inorganic Chemistry 
(1972-)
;
_journal_page_first 1641
_journal_page_last 1644
_journal_volume 1982
_journal_year 1982
_chemical_formula_sum 'C13 O12 Os4 S2'
_chemical_name_systematic 'Os4 (C O)12 (C S) S'
_space_group_IT_number 2
_symmetry_space_group_name_Hall '-P 1'
_symmetry_space_group_name_H-M 'P -1'
_cell_angle_alpha 108.84
_cell_angle_beta 92.99
_cell_angle_gamma 95.64
_cell_formula_units_Z 2
_cell_length_a 14.834
_cell_length_b 10.048
_cell_length_c 7.682
_cell_volume 1074.139
_citation_journal_id_ASTM JCDTBI
_cod_data_source_file Broadhurst_JCDTBI_1982_990.cif
_cod_data_source_block C13O12Os4S2
_cod_database_code 4031408

loop_
_symmetry_equiv_pos_as_xyz
x,y,z
-x,-y,-z

loop_
_atom_site_label
_atom_site_type_symbol
_atom_site_fract_x
_atom_site_fract_y
_atom_site_fract_z
_atom_site_occupancy
_atom_site_U_iso_or_equiv
C3 C+2 0.5738 0.8703 0.3211 1 0.0
C4 C+2 0.726 0.9995 0.5701 1 0.0
O9 O-2 0.8689 0.3711 0.3902 1 0.0
O3 O-2 0.738 0.0738 0.7149 1 0.0
O12 O-2 0.6628 0.3696 0.5706 1 0.0
O5 O-2 0.9099 0.0431 0.0827 1 0.0
O8 O-2 0.6044 0.2816 0.0261 1 0.0
Os2 Os 0.8663 0.7735 0.1803 1 0.0
C11 C+2 0.6021 0.7486 0.6615 1 0.0
S2 S-2 0.8194 0.7294 0.6082 1 0.0
O4 O-2 0.9815 0.6229 -0.1228 1 0.0
C12 C+2 0.5584 0.5719 0.2961 1 0.0
C13 C+2 0.6607 0.4671 0.5324 1 0.0
O7 O-2 0.8578 0.3564 -0.1911 1 0.0
C7 C+2 0.967 0.8182 0.3556 1 0.0
S1 S-2 0.716 0.6859 0.0232 1 0.0
Os1 Os 0.7024 0.8656 0.3208 1 0.0
C2 C+2 0.7119 0.0122 0.2149 1 0.0
C10 C+2 0.8309 0.4212 0.3001 1 0.0
Os4 Os 0.6656 0.637 0.4607 1 0.0
O11 O-2 0.4928 0.5336 0.2029 1 0.0
C5 C+2 0.9404 0.6812 -0.01 1 0.0
C6 C+2 0.8919 0.9436 0.1144 1 0.0
C8 C+2 0.8258 0.4189 -0.0619 1 0.0
O1 O-2 0.7185 0.1078 0.1604 1 0.0
O10 O-2 0.5673 0.8168 0.7769 1 0.0
C1 C+2 0.7877 0.7141 0.3784 1 0.0
O2 O-2 0.4988 0.8788 0.324 1 0.0
C9 C+2 0.6663 0.3682 0.079 1 0.0
Os3 Os 0.7673 0.5135 0.1553 1 0.0
O6 O-2 0.0274 0.8477 0.4694 1 0.0
